data_4317273
loop_
_publ_author_name
'Yinfeng Han'
'Xiaoyan Li'
'Liqing Li'
'Chunlin Ma'
'Zhen Shen'
'You Song'
'Xiaozeng You'

_publ_contact_author_email hanyfeng@yahoo.cn
_publ_contact_author_name 'Yinfeng Han'
_publ_section_title
;
 Structures and Properties of Porous Coordination Polymers Based on
 Lanthanide Carboxylate Building Units
;
_journal_name_full 'Inorganic Chemistry'
_journal_page_first 10781
_journal_page_last 10787
_journal_paper_doi 10.1021/ic902194g
_journal_volume 49
_journal_year 2010
_chemical_formula_moiety 'C42 H30 Ce2 N6 O15'
_chemical_formula_sum 'C42 H30 Ce2 N6 O15'
_chemical_formula_weight 1138.96
_chemical_name_systematic
;
?
;
_space_group_IT_number 2
_symmetry_cell_setting triclinic
_symmetry_space_group_name_Hall '-P 1'
_symmetry_space_group_name_H-M 'P -1'
_atom_sites_solution_hydrogens geom
_atom_sites_solution_primary direct
_atom_sites_solution_secondary difmap
_audit_creation_method SHELXL-2000
_cell_angle_alpha 99.8660(10)
_cell_angle_beta 95.6170(10)
_cell_angle_gamma 115.060(2)
_cell_formula_units_Z 2
_cell_length_a 15.7428(17)
_cell_length_b 16.5562(19)
_cell_length_c 16.976(2)
_cell_measurement_reflns_used 1005
_cell_measurement_temperature 295(2)
_cell_measurement_theta_max 23.04
_cell_measurement_theta_min 2.43
_cell_volume 3876.2(8)
_computing_cell_refinement SMART
_computing_data_collection 'SMART (Bruker, 2000)'
_computing_data_reduction 'SAINT (Bruker, 2000)'
_computing_molecular_graphics SHELXTL
_computing_publication_material SHELXTL
_computing_structure_refinement SHELXTL
_computing_structure_solution 'SHELXTL (Bruker, 2000)'
_diffrn_ambient_temperature 295(2)
_diffrn_measured_fraction_theta_full 0.970
_diffrn_measured_fraction_theta_max 0.970
_diffrn_measurement_device_type 'Bruker Smart Apex CCD'
_diffrn_measurement_method 'phi and omega scans'
_diffrn_radiation_monochromator graphite
_diffrn_radiation_source 'sealed tube'
_diffrn_radiation_type MoK\a
_diffrn_radiation_wavelength 0.71073
_diffrn_reflns_av_R_equivalents 0.0766
_diffrn_reflns_av_sigmaI/netI 0.1121
_diffrn_reflns_limit_h_max 10
_diffrn_reflns_limit_h_min -18
_diffrn_reflns_limit_k_max 19
_diffrn_reflns_limit_k_min -19
_diffrn_reflns_limit_l_max 20
_diffrn_reflns_limit_l_min -18
_diffrn_reflns_number 18927
_diffrn_reflns_theta_full 25.02
_diffrn_reflns_theta_max 25.02
_diffrn_reflns_theta_min 1.91
_exptl_absorpt_coefficient_mu 1.203
_exptl_absorpt_correction_T_max 0.8402
_exptl_absorpt_correction_T_min 0.7949
_exptl_absorpt_correction_type multi-scan
_exptl_absorpt_process_details 'SADABS; Bruker, 2000'
_exptl_crystal_colour red
_exptl_crystal_density_diffrn 0.976
_exptl_crystal_density_method 'not measured'
_exptl_crystal_description block
_exptl_crystal_F_000 1120
_exptl_crystal_size_max 0.20
_exptl_crystal_size_mid 0.18
_exptl_crystal_size_min 0.15
_refine_diff_density_max 2.270
_refine_diff_density_min -3.639
_refine_diff_density_rms 0.172
_refine_ls_extinction_method none
_refine_ls_goodness_of_fit_ref 1.261
_refine_ls_hydrogen_treatment constr
_refine_ls_matrix_type full
_refine_ls_number_parameters 586
_refine_ls_number_reflns 13278
_refine_ls_number_restraints 0
_refine_ls_restrained_S_all 1.268
_refine_ls_R_factor_all 0.1278
_refine_ls_R_factor_gt 0.0997
_refine_ls_shift/su_max 0.001
_refine_ls_shift/su_mean 0.000
_refine_ls_structure_factor_coef Fsqd
_refine_ls_weighting_details 'calc w=1/[\s^2^(Fo^2^)+(0.0903P)^2^+5.0000P] where P=(Fo^2^+2Fc^2^)/3'
_refine_ls_weighting_scheme calc
_refine_ls_wR_factor_gt 0.2170
_refine_ls_wR_factor_ref 0.2273
_reflns_number_gt 10168
_reflns_number_total 13278
_reflns_threshold_expression >2sigma(I)
_cod_data_source_file ic902194g_si_002_11.cif
_cod_data_source_block 12Ce
_cod_original_cell_volume 3876.1(8)
_cod_original_sg_symbol_Hall '-p 1'
_cod_database_code 4317273

loop_
_symmetry_equiv_pos_as_xyz
'x, y, z'
'-x, -y, -z'

loop_
_atom_site_label
_atom_site_type_symbol
_atom_site_fract_x
_atom_site_fract_y
_atom_site_fract_z
_atom_site_U_iso_or_equiv
_atom_site_adp_type
_atom_site_occupancy
_atom_site_symmetry_multiplicity
_atom_site_calc_flag
_atom_site_refinement_flags
_atom_site_disorder_assembly
_atom_site_disorder_group
Ce1 Ce 0.52894(4) 0.53929(4) 0.63452(3) 0.01710(17) Uani 1 1 d U . .
Ce2 Ce 0.55302(5) 0.48262(4) 0.86026(4) 0.02639(19) Uani 1 1 d U . .
O1 O 0.4306(6) 0.4942(5) 0.7464(4) 0.0318(18) Uani 1 1 d . . .
O2 O 0.3749(5) 0.4490(5) 0.8480(4) 0.0307(13) Uani 1 1 d U . .
O3 O -0.3939(6) 0.4241(6) 0.4085(5) 0.038(2) Uani 1 1 d . . .
O4 O -0.4009(5) 0.4826(5) 0.5315(5) 0.0335(18) Uani 1 1 d . . .
O5 O 0.5445(8) 0.6206(6) 0.9221(6) 0.054(3) Uani 1 1 d . . .
O7 O 0.6478(5) 0.6016(5) 0.7959(5) 0.0370(13) Uani 1 1 d U . .
O8 O 0.7133(6) 0.6381(6) 0.6928(5) 0.0427(16) Uani 1 1 d U . .
O9 O 0.6003(5) 0.6617(5) 0.5599(4) 0.0302(15) Uani 1 1 d U . .
O10 O 0.6018(6) 0.6147(5) 0.4302(5) 0.036(2) Uani 1 1 d . . .
O11 O 0.5550(6) 0.4160(5) 0.6978(5) 0.0344(19) Uani 1 1 d . . .
O12 O 0.4676(7) 0.3218(5) 0.7691(5) 0.0473(18) Uani 1 1 d U . .
O14 O 0.6836(8) 0.5661(8) 0.9930(6) 0.072(3) Uani 1 1 d U . .
H14B H 0.7230 0.5434 0.9936 0.086 Uiso 1 1 d R . .
H14C H 0.6583 0.5593 1.0349 0.086 Uiso 1 1 d R . .
O15 O 0.5486(8) 0.6966(5) 0.7241(5) 0.051(2) Uani 1 1 d U . .
H15B H 0.5614 0.6959 0.7737 0.061 Uiso 1 1 d R . .
H15C H 0.4949 0.6975 0.7167 0.061 Uiso 1 1 d R . .
C2 C 0.2694(9) 0.4567(11) 0.7517(8) 0.048(3) Uani 1 1 d U . .
C3 C 0.2171(11) 0.4760(13) 0.8044(10) 0.068(5) Uani 1 1 d U . .
H3 H 0.2369 0.4853 0.8601 0.082 Uiso 1 1 calc R . .
C4 C 0.1326(12) 0.4822(14) 0.7759(11) 0.078(6) Uani 1 1 d . . .
H4 H 0.1033 0.5073 0.8107 0.094 Uiso 1 1 calc R . .
C5 C 0.0965(11) 0.4482(13) 0.6926(10) 0.067(5) Uani 1 1 d . . .
C6 C 0.1494(10) 0.4310(12) 0.6416(9) 0.061(4) Uani 1 1 d . . .
H6 H 0.1273 0.4152 0.5856 0.073 Uiso 1 1 calc R . .
C7 C 0.2372(10) 0.4368(11) 0.6721(9) 0.053(4) Uani 1 1 d . . .
H7 H 0.2744 0.4266 0.6361 0.064 Uiso 1 1 calc R . .
C8 C -0.1066(11) 0.4382(13) 0.5727(10) 0.064(4) Uani 1 1 d . . .
C9 C -0.1444(12) 0.4808(13) 0.6263(11) 0.074(5) Uani 1 1 d . . .
H9 H -0.1162 0.5056 0.6811 0.089 Uiso 1 1 calc R . .
C10 C -0.2265(11) 0.4842(12) 0.5935(10) 0.068(5) Uani 1 1 d . . .
H10 H -0.2512 0.5146 0.6284 0.082 Uiso 1 1 calc R . .
C11 C -0.2754(9) 0.4466(10) 0.5136(8) 0.043(3) Uani 1 1 d U . .
C12 C -0.2350(10) 0.4009(11) 0.4656(9) 0.054(4) Uani 1 1 d U . .
H12 H -0.2656 0.3727 0.4117 0.065 Uiso 1 1 calc R . .
C13 C -0.1521(10) 0.3945(11) 0.4927(9) 0.058(4) Uani 1 1 d . . .
H13 H -0.1284 0.3623 0.4585 0.069 Uiso 1 1 calc R . .
C14 C -0.3607(8) 0.4524(9) 0.4822(7) 0.034(3) Uani 1 1 d . . .
C16 C 0.5139(15) 0.7359(10) 0.9975(10) 0.069(5) Uani 1 1 d . . .
C17 C 0.5377(15) 0.7839(10) 0.9407(10) 0.073(5) Uani 1 1 d . . .
H17 H 0.5582 0.7620 0.8959 0.087 Uiso 1 1 calc R . .
C18 C 0.5322(16) 0.8658(11) 0.9481(11) 0.084(6) Uani 1 1 d . . .
H18 H 0.5500 0.9001 0.9092 0.101 Uiso 1 1 calc R . .
C19 C 0.5000(17) 0.8957(11) 1.0136(11) 0.081(6) Uani 1 1 d . . .
C20 C 0.4900(16) 0.8544(10) 1.0751(11) 0.079(6) Uani 1 1 d . . .
H20 H 0.4827 0.8824 1.1246 0.095 Uiso 1 1 calc R . .
C21 C 0.4904(15) 0.7704(10) 1.0659(10) 0.073(6) Uani 1 1 d . . .
H21 H 0.4747 0.7376 1.1060 0.088 Uiso 1 1 calc R . .
C22 C 0.7140(9) 0.6537(8) 0.7658(8) 0.040(3) Uani 1 1 d . . .
C23 C 0.7905(9) 0.7393(9) 0.8226(7) 0.047(4) Uani 1 1 d . . .
C24 C 0.8690(10) 0.7915(10) 0.7920(9) 0.063(5) Uani 1 1 d . . .
H24 H 0.8762 0.7712 0.7396 0.076 Uiso 1 1 calc R . .
C25 C 0.9366(11) 0.8751(10) 0.8417(9) 0.072(5) Uani 1 1 d . . .
H25 H 0.9875 0.9129 0.8209 0.087 Uiso 1 1 calc R . .
C26 C 0.9300(12) 0.9025(10) 0.9191(9) 0.068(5) Uani 1 1 d . . .
C27 C 0.8499(11) 0.8499(10) 0.9491(9) 0.065(5) Uani 1 1 d . . .
H27 H 0.8429 0.8689 1.0019 0.078 Uiso 1 1 calc R . .
C28 C 0.7816(11) 0.7689(9) 0.8982(8) 0.061(5) Uani 1 1 d . . .
H28 H 0.7276 0.7336 0.9171 0.073 Uiso 1 1 calc R . .
C29 C 0.6352(8) 0.6694(7) 0.4987(7) 0.031(3) Uani 1 1 d . . .
C30 C 0.7243(9) 0.7542(8) 0.5031(7) 0.036(3) Uani 1 1 d . . .
C31 C 0.7567(10) 0.7806(9) 0.4343(8) 0.054(4) Uani 1 1 d . . .
H31 H 0.7208 0.7460 0.3829 0.065 Uiso 1 1 calc R . .
C32 C 0.8424(10) 0.8584(9) 0.4413(9) 0.059(4) Uani 1 1 d . . .
H32 H 0.8636 0.8756 0.3948 0.071 Uiso 1 1 calc R . .
C33 C 0.8960(10) 0.9101(9) 0.5177(8) 0.056(4) Uani 1 1 d . . .
C34 C 0.8652(10) 0.8853(9) 0.5875(8) 0.054(4) Uani 1 1 d . . .
H34 H 0.9014 0.9194 0.6389 0.065 Uiso 1 1 calc R . .
C35 C 0.7786(10) 0.8077(9) 0.5787(8) 0.054(4) Uani 1 1 d . . .
H35 H 0.7565 0.7914 0.6252 0.064 Uiso 1 1 calc R . .
C36 C 0.5080(11) 0.3361(8) 0.7101(8) 0.047(4) Uani 1 1 d . . .
C37 C 0.5088(11) 0.2576(8) 0.6516(8) 0.051(4) Uani 1 1 d . . .
C38 C 0.4720(14) 0.1715(10) 0.6713(10) 0.070(5) Uani 1 1 d . . .
H38 H 0.4464 0.1632 0.7181 0.084 Uiso 1 1 calc R . .
C39 C 0.4754(14) 0.0989(10) 0.6179(10) 0.076(6) Uani 1 1 d . . .
H39 H 0.4534 0.0420 0.6309 0.091 Uiso 1 1 calc R . .
C40 C 0.5099(13) 0.1085(9) 0.5475(9) 0.061(4) Uani 1 1 d . . .
C41 C 0.5381(13) 0.1916(9) 0.5281(9) 0.065(5) Uani 1 1 d . . .
H41 H 0.5574 0.1989 0.4787 0.078 Uiso 1 1 calc R . .
C42 C 0.5381(12) 0.2642(9) 0.5807(9) 0.054(4) Uani 1 1 d . . .
H42 H 0.5593 0.3204 0.5664 0.065 Uiso 1 1 calc R . .
N1 N 0.0080(10) 0.4540(12) 0.6685(9) 0.078(4) Uani 1 1 d . . .
N2 N -0.0223(9) 0.4279(11) 0.5962(9) 0.071(4) Uani 1 1 d . . .
N3 N 0.4951(15) 0.9839(10) 1.0292(9) 0.091(6) Uani 1 1 d . . .
N4 N 1.0053(11) 0.9875(10) 0.9660(8) 0.075(4) Uani 1 1 d . . .
N5 N 0.9872(9) 0.9922(8) 0.5314(7) 0.061(4) Uani 1 1 d . . .
N6 N 0.5111(12) 0.0355(8) 0.4894(8) 0.066(4) Uani 1 1 d . . .
C15 C 0.5209(12) 0.6482(9) 0.9863(8) 0.051(4) Uani 1 1 d . . .
O13 O 0.6807(9) 0.4244(9) 0.8500(7) 0.077(3) Uani 1 1 d U . .
H13B H 0.6438 0.3680 0.8455 0.093 Uiso 1 1 d R . .
H13C H 0.7065 0.4438 0.9002 0.093 Uiso 1 1 d R . .
O6 O 0.4951(9) 0.6017(6) 1.0375(6) 0.058(3) Uani 1 1 d . . .
C1 C 0.3637(8) 0.4680(9) 0.7845(7) 0.0347(19) Uani 1 1 d U . .

loop_
_atom_site_aniso_label
_atom_site_aniso_U_11
_atom_site_aniso_U_22
_atom_site_aniso_U_33
_atom_site_aniso_U_23
_atom_site_aniso_U_13
_atom_site_aniso_U_12
Ce1 0.0090(3) 0.0145(3) 0.0170(3) 0.0004(2) 0.0027(2) -0.0035(2)
Ce2 0.0362(4) 0.0249(3) 0.0261(3) 0.0046(3) 0.0087(3) 0.0212(3)
O1 0.034(4) 0.038(4) 0.027(4) 0.009(3) 0.011(3) 0.018(4)
O2 0.0324(16) 0.035(4) 0.026(3) 0.014(3) 0.009(2) 0.013(3)
O3 0.035(5) 0.051(5) 0.038(5) 0.010(4) 0.015(4) 0.027(4)
O4 0.025(4) 0.028(4) 0.042(5) -0.003(3) 0.003(4) 0.011(3)
O5 0.082(7) 0.038(5) 0.044(6) 0.011(4) 0.031(5) 0.026(5)
O7 0.025(2) 0.034(3) 0.0263(18) 0.002(2) -0.0076(14) -0.0059(18)
O8 0.022(2) 0.041(5) 0.028(4) 0.003(3) -0.0095(18) -0.015(2)
O9 0.032(4) 0.015(3) 0.031(2) 0.004(2) 0.006(3) 0.000(3)
O10 0.031(4) 0.030(4) 0.028(4) 0.006(3) 0.017(4) -0.005(4)
O11 0.043(5) 0.027(4) 0.036(4) 0.001(3) 0.012(4) 0.020(4)
O12 0.084(5) 0.0210(18) 0.045(4) 0.0139(15) 0.030(4) 0.025(2)
O14 0.064(7) 0.109(9) 0.032(5) 0.010(5) -0.004(3) 0.034(7)
O15 0.099(6) 0.029(3) 0.031(4) 0.010(2) 0.020(4) 0.033(5)
C2 0.036(7) 0.080(10) 0.036(7) 0.017(7) 0.011(5) 0.031(7)
C3 0.048(9) 0.104(14) 0.052(9) 0.005(9) 0.018(7) 0.037(9)
C4 0.050(10) 0.119(16) 0.063(11) 0.009(10) 0.011(8) 0.041(11)
C5 0.039(8) 0.109(14) 0.062(10) 0.014(10) 0.008(7) 0.045(9)
C6 0.036(8) 0.101(13) 0.046(8) 0.015(8) 0.009(7) 0.031(9)
C7 0.044(8) 0.081(11) 0.046(8) 0.022(8) 0.012(7) 0.036(8)
C8 0.043(9) 0.092(12) 0.060(10) 0.007(9) 0.005(8) 0.038(9)
C9 0.050(10) 0.099(14) 0.068(11) -0.002(10) -0.002(8) 0.040(10)
C10 0.049(9) 0.087(12) 0.063(10) -0.012(9) 0.005(8) 0.037(9)
C11 0.036(7) 0.060(8) 0.041(7) 0.004(6) 0.013(6) 0.031(6)
C12 0.040(8) 0.076(10) 0.054(9) -0.002(7) 0.013(6) 0.038(8)
C13 0.042(8) 0.087(11) 0.058(9) 0.010(8) 0.015(7) 0.044(8)
C14 0.027(6) 0.049(7) 0.034(7) 0.004(5) 0.011(5) 0.025(6)
C16 0.130(16) 0.037(8) 0.058(10) 0.014(7) 0.033(10) 0.050(10)
C17 0.134(17) 0.048(9) 0.065(10) 0.019(8) 0.040(11) 0.060(11)
C18 0.15(2) 0.055(10) 0.072(12) 0.027(9) 0.041(13) 0.062(12)
C19 0.16(2) 0.049(9) 0.076(12) 0.027(9) 0.045(13) 0.071(12)
C20 0.149(19) 0.048(9) 0.072(11) 0.022(8) 0.043(12) 0.067(12)
C21 0.137(17) 0.047(9) 0.064(10) 0.018(8) 0.042(11) 0.060(11)
C22 0.033(7) 0.027(6) 0.040(7) 0.003(5) 0.004(6) -0.004(5)
C23 0.037(7) 0.045(7) 0.028(6) -0.005(5) 0.004(5) -0.007(6)
C24 0.044(8) 0.056(9) 0.039(8) -0.004(7) 0.004(6) -0.018(7)
C25 0.050(9) 0.056(9) 0.049(9) -0.008(7) 0.004(7) -0.024(8)
C26 0.056(10) 0.050(9) 0.044(9) -0.011(7) 0.001(7) -0.017(8)
C27 0.056(10) 0.053(9) 0.046(9) -0.007(7) 0.010(7) -0.006(8)
C28 0.054(9) 0.044(8) 0.037(8) -0.009(6) 0.008(7) -0.016(7)
C29 0.027(6) 0.019(5) 0.040(7) 0.006(5) 0.006(5) 0.006(5)
C30 0.032(7) 0.026(6) 0.034(6) 0.004(5) 0.003(5) -0.001(5)
C31 0.039(8) 0.040(7) 0.041(8) -0.002(6) 0.003(6) -0.014(6)
C32 0.050(9) 0.045(8) 0.047(8) 0.017(7) 0.014(7) -0.015(7)
C33 0.042(8) 0.039(7) 0.046(8) 0.007(6) 0.006(7) -0.017(6)
C34 0.041(8) 0.041(8) 0.044(8) 0.001(6) 0.002(6) -0.011(6)
C35 0.040(8) 0.045(8) 0.040(7) 0.007(6) 0.007(6) -0.014(6)
C36 0.075(10) 0.024(6) 0.049(8) 0.013(6) 0.019(7) 0.027(7)
C37 0.077(10) 0.027(6) 0.047(8) 0.000(6) 0.024(8) 0.023(7)
C38 0.103(14) 0.036(8) 0.062(10) 0.002(7) 0.036(10) 0.023(9)
C39 0.114(16) 0.032(8) 0.070(11) 0.009(7) 0.034(11) 0.020(9)
C40 0.088(12) 0.035(8) 0.060(10) -0.001(7) 0.030(9) 0.027(8)
C41 0.107(14) 0.028(7) 0.055(9) 0.002(6) 0.040(9) 0.023(8)
C42 0.082(11) 0.028(7) 0.056(9) 0.007(6) 0.032(8) 0.026(7)
N1 0.047(8) 0.115(13) 0.069(10) 0.011(9) 0.010(7) 0.039(9)
N2 0.047(8) 0.102(11) 0.063(9) 0.010(8) 0.011(7) 0.036(8)
N3 0.167(17) 0.059(9) 0.080(11) 0.030(8) 0.047(12) 0.070(11)
N4 0.064(9) 0.055(8) 0.062(9) -0.006(7) 0.011(8) -0.006(7)
N5 0.044(7) 0.045(7) 0.048(7) 0.004(6) 0.008(6) -0.019(6)
N6 0.099(11) 0.037(6) 0.059(8) 0.002(6) 0.031(7) 0.028(7)
C15 0.102(12) 0.033(7) 0.046(8) 0.024(6) 0.026(8) 0.049(8)
O13 0.091(4) 0.130(6) 0.064(6) 0.033(6) 0.010(5) 0.095(5)
O6 0.111(9) 0.030(5) 0.048(6) 0.009(4) 0.018(6) 0.044(6)
C1 0.030(2) 0.059(5) 0.028(5) 0.023(5) 0.018(2) 0.024(3)

loop_
_atom_type_symbol
_atom_type_description
_atom_type_scat_dispersion_real
_atom_type_scat_dispersion_imag
_atom_type_scat_source
C C 0.0033 0.0016 'International Tables Vol C Tables 4.2.6.8 and 6.1.1.4'
H H 0.0000 0.0000 'International Tables Vol C Tables 4.2.6.8 and 6.1.1.4'
N N 0.0061 0.0033 'International Tables Vol C Tables 4.2.6.8 and 6.1.1.4'
O O 0.0106 0.0060 'International Tables Vol C Tables 4.2.6.8 and 6.1.1.4'
Ce Ce -0.2486 2.6331 'International Tables Vol C Tables 4.2.6.8 and 6.1.1.4'

loop_
_geom_angle_atom_site_label_1
_geom_angle_atom_site_label_2
_geom_angle_atom_site_label_3
_geom_angle
_geom_angle_site_symmetry_1
_geom_angle_site_symmetry_3
_geom_angle_publ_flag
O4 Ce1 O10 78.0(2) 1_655 2_666 ?
O4 Ce1 O9 72.7(3) 1_655 . ?
O10 Ce1 O9 123.7(2) 2_666 . ?
O4 Ce1 O3 119.3(3) 1_655 2_566 ?
O10 Ce1 O3 78.1(3) 2_666 2_566 ?
O9 Ce1 O3 76.2(3) . 2_566 ?
O4 Ce1 O1 143.1(3) 1_655 . ?
O10 Ce1 O1 75.6(2) 2_666 . ?
O9 Ce1 O1 144.0(3) . . ?
O3 Ce1 O1 79.6(3) 2_566 . ?
O4 Ce1 O11 79.8(3) 1_655 . ?
O10 Ce1 O11 70.2(3) 2_666 . ?
O9 Ce1 O11 144.3(3) . . ?
O3 Ce1 O11 138.5(3) 2_566 . ?
O1 Ce1 O11 67.3(2) . . ?
O4 Ce1 O8 77.6(3) 1_655 . ?
O10 Ce1 O8 146.4(3) 2_666 . ?
O9 Ce1 O8 69.4(3) . . ?
O3 Ce1 O8 134.5(3) 2_566 . ?
O1 Ce1 O8 112.9(3) . . ?
O11 Ce1 O8 83.0(3) . . ?
O4 Ce1 O15 140.3(3) 1_655 . ?
O10 Ce1 O15 137.7(3) 2_666 . ?
O9 Ce1 O15 71.5(2) . . ?
O3 Ce1 O15 67.3(3) 2_566 . ?
O1 Ce1 O15 74.8(3) . . ?
O11 Ce1 O15 122.9(2) . . ?
O8 Ce1 O15 74.1(3) . . ?
O4 Ce1 O7 112.2(3) 1_655 . ?
O10 Ce1 O7 128.0(2) 2_666 . ?
O9 Ce1 O7 107.5(2) . . ?
O3 Ce1 O7 126.4(3) 2_566 . ?
O1 Ce1 O7 67.4(2) . . ?
O11 Ce1 O7 62.6(2) . . ?
O8 Ce1 O7 45.6(2) . . ?
O15 Ce1 O7 64.1(3) . . ?
O4 Ce1 Ce2 119.0(2) 1_655 . ?
O10 Ce1 Ce2 93.93(18) 2_666 . ?
O9 Ce1 Ce2 142.34(17) . . ?
O3 Ce1 Ce2 117.55(18) 2_566 . ?
O1 Ce1 Ce2 39.40(18) . . ?
O11 Ce1 Ce2 42.15(16) . . ?
O8 Ce1 Ce2 78.26(18) . . ?
O15 Ce1 Ce2 81.76(18) . . ?
O7 Ce1 Ce2 35.29(15) . . ?
O6 Ce2 O5 99.4(3) 2_667 . ?
O6 Ce2 O7 159.9(3) 2_667 . ?
O5 Ce2 O7 72.8(3) . . ?
O6 Ce2 O12 81.1(3) 2_667 . ?
O5 Ce2 O12 147.8(4) . . ?
O7 Ce2 O12 115.6(3) . . ?
O6 Ce2 O13 87.3(4) 2_667 . ?
O5 Ce2 O13 138.0(4) . . ?
O7 Ce2 O13 86.9(4) . . ?
O12 Ce2 O13 74.1(4) . . ?
O6 Ce2 O2 78.1(3) 2_667 . ?
O5 Ce2 O2 71.0(3) . . ?
O7 Ce2 O2 115.1(3) . . ?
O12 Ce2 O2 77.7(3) . . ?
O13 Ce2 O2 149.9(4) . . ?
O6 Ce2 O14 71.1(4) 2_667 . ?
O5 Ce2 O14 71.3(4) . . ?
O7 Ce2 O14 88.9(3) . . ?
O12 Ce2 O14 136.6(4) . . ?
O13 Ce2 O14 72.1(4) . . ?
O2 Ce2 O14 125.6(3) . . ?
O6 Ce2 O1 123.8(3) 2_667 . ?
O5 Ce2 O1 77.1(3) . . ?
O7 Ce2 O1 73.3(2) . . ?
O12 Ce2 O1 76.2(3) . . ?
O13 Ce2 O1 132.1(3) . . ?
O2 Ce2 O1 47.3(2) . . ?
O14 Ce2 O1 147.2(3) . . ?
O6 Ce2 O11 128.3(3) 2_667 . ?
O5 Ce2 O11 129.4(3) . . ?
O7 Ce2 O11 66.6(2) . . ?
O12 Ce2 O11 49.0(2) . . ?
O13 Ce2 O11 68.8(3) . . ?
O2 Ce2 O11 100.0(2) . . ?
O14 Ce2 O11 134.3(3) . . ?
O1 Ce2 O11 63.4(2) . . ?
O6 Ce2 C36 103.4(3) 2_667 . ?
O5 Ce2 C36 147.8(4) . . ?
O7 Ce2 C36 91.8(3) . . ?
O12 Ce2 C36 24.2(3) . . ?
O13 Ce2 C36 66.1(4) . . ?
O2 Ce2 C36 91.6(3) . . ?
O14 Ce2 C36 138.0(4) . . ?
O1 Ce2 C36 71.3(3) . . ?
O11 Ce2 C36 25.2(3) . . ?
O6 Ce2 C1 100.4(4) 2_667 . ?
O5 Ce2 C1 72.4(4) . . ?
O7 Ce2 C1 94.9(3) . . ?
O12 Ce2 C1 75.9(3) . . ?
O13 Ce2 C1 147.4(4) . . ?
O2 Ce2 C1 22.9(2) . . ?
O14 Ce2 C1 140.4(4) . . ?
O1 Ce2 C1 24.4(2) . . ?
O11 Ce2 C1 82.0(3) . . ?
C36 Ce2 C1 81.3(4) . . ?
O6 Ce2 Ce1 156.1(3) 2_667 . ?
O5 Ce2 Ce1 90.5(2) . . ?
O7 Ce2 Ce1 43.95(17) . . ?
O12 Ce2 Ce1 79.06(19) . . ?
O13 Ce2 Ce1 99.8(2) . . ?
O2 Ce2 Ce1 84.80(16) . . ?
O14 Ce2 Ce1 132.8(3) . . ?
O1 Ce2 Ce1 37.57(16) . . ?
O11 Ce2 Ce1 38.95(16) . . ?
C36 Ce2 Ce1 60.3(2) . . ?
C1 Ce2 Ce1 61.91(19) . . ?
C1 O1 Ce1 163.4(8) . . ?
C1 O1 Ce2 93.2(7) . . ?
Ce1 O1 Ce2 103.0(3) . . ?
C1 O2 Ce2 99.0(7) . . ?
C14 O3 Ce1 113.2(7) . 2_566 ?
C14 O4 Ce1 175.6(8) . 1_455 ?
C15 O5 Ce2 135.6(8) . . ?
C22 O7 Ce2 163.1(9) . . ?
C22 O7 Ce1 86.9(7) . . ?
Ce2 O7 Ce1 100.8(2) . . ?
C22 O8 Ce1 101.0(7) . . ?
C29 O9 Ce1 137.1(7) . . ?
C29 O10 Ce1 139.3(7) . 2_666 ?
C36 O11 Ce1 140.8(9) . . ?
C36 O11 Ce2 85.9(7) . . ?
Ce1 O11 Ce2 98.9(2) . . ?
C36 O12 Ce2 98.9(7) . . ?
Ce2 O14 H14B 109.6 . . ?
Ce2 O14 H14C 110.5 . . ?
H14B O14 H14C 108.5 . . ?
Ce1 O15 H15B 107.1 . . ?
Ce1 O15 H15C 108.0 . . ?
H15B O15 H15C 107.1 . . ?
C7 C2 C3 119.3(14) . . ?
C7 C2 C1 121.9(12) . . ?
C3 C2 C1 118.5(13) . . ?
C2 C3 C4 121.1(15) . . ?
C2 C3 H3 119.4 . . ?
C4 C3 H3 119.4 . . ?
C5 C4 C3 115.7(15) . . ?
C5 C4 H4 122.1 . . ?
C3 C4 H4 122.1 . . ?
C6 C5 C4 121.0(14) . . ?
C6 C5 N1 125.2(15) . . ?
C4 C5 N1 112.5(14) . . ?
C5 C6 C7 119.9(14) . . ?
C5 C6 H6 120.1 . . ?
C7 C6 H6 120.1 . . ?
C2 C7 C6 121.4(14) . . ?
C2 C7 H7 119.3 . . ?
C6 C7 H7 119.3 . . ?
C13 C8 C9 122.4(14) . . ?
C13 C8 N2 113.7(14) . . ?
C9 C8 N2 123.6(15) . . ?
C10 C9 C8 116.1(15) . . ?
C10 C9 H9 122.0 . . ?
C8 C9 H9 122.0 . . ?
C9 C10 C11 126.2(15) . . ?
C9 C10 H10 116.9 . . ?
C11 C10 H10 116.9 . . ?
C10 C11 C12 113.5(13) . . ?
C10 C11 C14 124.0(12) . . ?
C12 C11 C14 122.4(12) . . ?
C11 C12 C13 124.6(14) . . ?
C11 C12 H12 117.7 . . ?
C13 C12 H12 117.7 . . ?
C8 C13 C12 117.0(13) . . ?
C8 C13 H13 121.5 . . ?
C12 C13 H13 121.5 . . ?
O3 C14 O4 122.2(11) . . ?
O3 C14 C11 119.0(10) . . ?
O4 C14 C11 118.8(11) . . ?
C17 C16 C21 120.2(14) . . ?
C17 C16 C15 118.1(14) . . ?
C21 C16 C15 121.6(14) . . ?
C16 C17 C18 120.4(15) . . ?
C16 C17 H17 119.8 . . ?
C18 C17 H17 119.8 . . ?
C19 C18 C17 118.8(16) . . ?
C19 C18 H18 120.6 . . ?
C17 C18 H18 120.6 . . ?
C20 C19 C18 119.6(15) . . ?
C20 C19 N3 115.7(14) . . ?
C18 C19 N3 123.3(15) . . ?
C19 C20 C21 120.3(16) . . ?
C19 C20 H20 119.8 . . ?
C21 C20 H20 119.8 . . ?
C16 C21 C20 119.2(15) . . ?
C16 C21 H21 120.4 . . ?
C20 C21 H21 120.4 . . ?
O8 C22 O7 121.5(11) . . ?
O8 C22 C23 121.1(11) . . ?
O7 C22 C23 117.2(11) . . ?
C28 C23 C24 120.2(12) . . ?
C28 C23 C22 122.2(12) . . ?
C24 C23 C22 117.4(11) . . ?
C23 C24 C25 118.1(14) . . ?
C23 C24 H24 121.0 . . ?
C25 C24 H24 121.0 . . ?
C26 C25 C24 121.5(14) . . ?
C26 C25 H25 119.2 . . ?
C24 C25 H25 119.2 . . ?
C25 C26 C27 119.7(13) . . ?
C25 C26 N4 117.1(14) . . ?
C27 C26 N4 123.1(14) . . ?
C28 C27 C26 118.0(14) . . ?
C28 C27 H27 121.0 . . ?
C26 C27 H27 121.0 . . ?
C23 C28 C27 122.2(14) . . ?
C23 C28 H28 118.9 . . ?
C27 C28 H28 118.9 . . ?
O9 C29 O10 126.7(10) . . ?
O9 C29 C30 118.1(10) . . ?
O10 C29 C30 115.1(10) . . ?
C35 C30 C31 118.4(11) . . ?
C35 C30 C29 119.0(11) . . ?
C31 C30 C29 122.6(10) . . ?
C30 C31 C32 120.6(12) . . ?
C30 C31 H31 119.7 . . ?
C32 C31 H31 119.7 . . ?
C33 C32 C31 119.9(12) . . ?
C33 C32 H32 120.1 . . ?
C31 C32 H32 120.1 . . ?
C34 C33 C32 120.7(12) . . ?
C34 C33 N5 115.3(11) . . ?
C32 C33 N5 124.0(12) . . ?
C33 C34 C35 118.2(12) . . ?
C33 C34 H34 120.9 . . ?
C35 C34 H34 120.9 . . ?
C30 C35 C34 122.3(12) . . ?
C30 C35 H35 118.9 . . ?
C34 C35 H35 118.9 . . ?
O12 C36 O11 123.8(11) . . ?
O12 C36 C37 119.8(11) . . ?
O11 C36 C37 116.3(12) . . ?
O12 C36 Ce2 56.9(6) . . ?
O11 C36 Ce2 68.8(6) . . ?
C37 C36 Ce2 161.3(11) . . ?
C42 C37 C38 118.7(12) . . ?
C42 C37 C36 123.7(12) . . ?
C38 C37 C36 117.5(12) . . ?
C39 C38 C37 117.5(14) . . ?
C39 C38 H38 121.2 . . ?
C37 C38 H38 121.2 . . ?
C40 C39 C38 122.5(14) . . ?
C40 C39 H39 118.7 . . ?
C38 C39 H39 118.7 . . ?
C41 C40 C39 117.7(13) . . ?
C41 C40 N6 117.6(13) . . ?
C39 C40 N6 124.5(13) . . ?
C40 C41 C42 120.7(14) . . ?
C40 C41 H41 119.7 . . ?
C42 C41 H41 119.7 . . ?
C37 C42 C41 122.7(13) . . ?
C37 C42 H42 118.7 . . ?
C41 C42 H42 118.7 . . ?
N2 N1 C5 113.2(14) . . ?
N1 N2 C8 112.8(14) . . ?
N3 N3 C19 111.2(18) 2_677 . ?
N4 N4 C26 115.4(18) 2_777 . ?
N5 N5 C33 112.4(14) 2_776 . ?
N6 N6 C40 114.9(16) 2_656 . ?
O6 C15 O5 123.1(11) . . ?
O6 C15 C16 118.0(12) . . ?
O5 C15 C16 118.6(12) . . ?
Ce2 O13 H13B 97.1 . . ?
Ce2 O13 H13C 96.3 . . ?
H13B O13 H13C 103.5 . . ?
C15 O6 Ce2 177.9(8) . 2_667 ?
O2 C1 O1 120.6(11) . . ?
O2 C1 C2 118.1(10) . . ?
O1 C1 C2 121.3(10) . . ?
O2 C1 Ce2 58.1(6) . . ?
O1 C1 Ce2 62.5(6) . . ?
C2 C1 Ce2 176.0(9) . . ?

loop_
_geom_bond_atom_site_label_1
_geom_bond_atom_site_label_2
_geom_bond_distance
_geom_bond_site_symmetry_2
_geom_bond_publ_flag
Ce1 O4 2.420(8) 1_655 ?
Ce1 O10 2.469(7) 2_666 ?
Ce1 O9 2.490(7) . ?
Ce1 O3 2.522(8) 2_566 ?
Ce1 O1 2.577(7) . ?
Ce1 O11 2.620(8) . ?
Ce1 O8 2.635(7) . ?
Ce1 O15 2.658(8) . ?
Ce1 O7 2.909(7) . ?
Ce1 Ce2 4.1180(9) . ?
Ce2 O6 2.393(9) 2_667 ?
Ce2 O5 2.409(9) . ?
Ce2 O7 2.422(8) . ?
Ce2 O12 2.538(8) . ?
Ce2 O13 2.579(9) . ?
Ce2 O2 2.597(8) . ?
Ce2 O14 2.614(10) . ?
Ce2 O1 2.683(8) . ?
Ce2 O11 2.797(8) . ?
Ce2 C36 2.993(13) . ?
Ce2 C1 3.021(12) . ?
O1 C1 1.249(12) . ?
O2 C1 1.191(13) . ?
O3 C14 1.234(14) . ?
O3 Ce1 2.522(8) 2_566 ?
O4 C14 1.257(13) . ?
O4 Ce1 2.420(8) 1_455 ?
O5 C15 1.260(15) . ?
O7 C22 1.259(14) . ?
O8 C22 1.221(14) . ?
O9 C29 1.222(13) . ?
O10 C29 1.251(13) . ?
O10 Ce1 2.469(7) 2_666 ?
O11 C36 1.279(15) . ?
O12 C36 1.243(15) . ?
O14 H14B 0.8498 . ?
O14 H14C 0.8499 . ?
O15 H15B 0.8499 . ?
O15 H15C 0.8501 . ?
C2 C7 1.328(18) . ?
C2 C3 1.361(19) . ?
C2 C1 1.455(17) . ?
C3 C4 1.42(2) . ?
C3 H3 0.9300 . ?
C4 C5 1.39(2) . ?
C4 H4 0.9300 . ?
C5 C6 1.34(2) . ?
C5 N1 1.460(19) . ?
C6 C7 1.386(19) . ?
C6 H6 0.9300 . ?
C7 H7 0.9300 . ?
C8 C13 1.38(2) . ?
C8 C9 1.38(2) . ?
C8 N2 1.44(2) . ?
C9 C10 1.38(2) . ?
C9 H9 0.9300 . ?
C10 C11 1.39(2) . ?
C10 H10 0.9300 . ?
C11 C12 1.390(17) . ?
C11 C14 1.444(17) . ?
C12 C13 1.395(19) . ?
C12 H12 0.9300 . ?
C13 H13 0.9300 . ?
C16 C17 1.33(2) . ?
C16 C21 1.36(2) . ?
C16 C15 1.484(17) . ?
C17 C18 1.38(2) . ?
C17 H17 0.9300 . ?
C18 C19 1.37(2) . ?
C18 H18 0.9300 . ?
C19 C20 1.33(2) . ?
C19 N3 1.473(19) . ?
C20 C21 1.374(19) . ?
C20 H20 0.9300 . ?
C21 H21 0.9300 . ?
C22 C23 1.499(16) . ?
C23 C28 1.335(18) . ?
C23 C24 1.385(18) . ?
C24 C25 1.393(18) . ?
C24 H24 0.9300 . ?
C25 C26 1.34(2) . ?
C25 H25 0.9300 . ?
C26 C27 1.40(2) . ?
C26 N4 1.427(17) . ?
C27 C28 1.379(18) . ?
C27 H27 0.9300 . ?
C28 H28 0.9300 . ?
C29 C30 1.490(15) . ?
C30 C35 1.384(17) . ?
C30 C31 1.385(17) . ?
C31 C32 1.392(16) . ?
C31 H31 0.9300 . ?
C32 C33 1.386(19) . ?
C32 H32 0.9300 . ?
C33 C34 1.385(18) . ?
C33 N5 1.462(15) . ?
C34 C35 1.393(16) . ?
C34 H34 0.9300 . ?
C35 H35 0.9300 . ?
C36 C37 1.499(16) . ?
C37 C42 1.336(18) . ?
C37 C38 1.409(19) . ?
C38 C39 1.40(2) . ?
C38 H38 0.9300 . ?
C39 C40 1.37(2) . ?
C39 H39 0.9300 . ?
C40 C41 1.37(2) . ?
C40 N6 1.432(17) . ?
C41 C42 1.368(17) . ?
C41 H41 0.9300 . ?
C42 H42 0.9300 . ?
N1 N2 1.204(18) . ?
N3 N3 1.20(3) 2_677 ?
N4 N4 1.21(2) 2_777 ?
N5 N5 1.21(2) 2_776 ?
N6 N6 1.21(2) 2_656 ?
C15 O6 1.244(15) . ?
O13 H13B 0.8499 . ?
O13 H13C 0.8499 . ?
O6 Ce2 2.393(9) 2_667 ?
